data_7235363
loop_
_publ_author_name
'Kyprianidou, Eleni J.'
'Lazarides, Theodore'
'Kaziannis, Spyridon'
'Kosmidis, Constantine'
'Itskos, Grigorios'
'Manos, Manolis J.'
'Tasiopoulos, Anastasios J.'

_publ_section_title
;
 Single crystal coordinating solvent exchange as a general method for the
 enhancement of the photoluminescence properties of lanthanide MOFs
;
_journal_issue 15
_journal_name_full 'Journal of Materials Chemistry A'
_journal_page_first 5258
_journal_paper_doi 10.1039/c3ta14489e
_journal_volume 2
_journal_year 2014
_chemical_formula_moiety 'C34 H14 Eu2 N15 O12'
_chemical_formula_sum 'C34 H14 Eu2 N15 O12'
_chemical_formula_weight 1128.52
_space_group_IT_number 2
_space_group_name_Hall '-P 1'
_space_group_name_H-M_alt 'P -1'
_symmetry_cell_setting triclinic
_symmetry_space_group_name_H-M 'P -1'
_atom_sites_solution_hydrogens geom
_atom_sites_solution_primary direct
_atom_sites_solution_secondary difmap
_audit_creation_method SHELXL-97
_cell_angle_alpha 90.062(6)
_cell_angle_beta 110.667(7)
_cell_angle_gamma 109.830(7)
_cell_formula_units_Z 1
_cell_length_a 10.4200(8)
_cell_length_b 11.1657(8)
_cell_length_c 11.9254(8)
_cell_measurement_reflns_used 2487
_cell_measurement_temperature 100(2)
_cell_measurement_theta_max 29.2915
_cell_measurement_theta_min 3.3380
_cell_volume 1209.66(18)
_computing_cell_refinement 'CrysAlis RED'
_computing_data_collection 'CrysAlis CCD'
_computing_data_reduction 'CrysAlis RED'
_computing_molecular_graphics
;
 DIAMOND (Brandenburg, 2006)
 MERCURY (Bruno et al. 2002)
;
_computing_publication_material 'WINGX (Farrugia, 1999)'
_computing_structure_refinement 'SHELXL-97 (Sheldrick, 1997)'
_computing_structure_solution 'SHELXL-97 (Sheldrick, 1997)'
_diffrn_ambient_temperature 100(2)
_diffrn_detector_area_resol_mean 10.4223
_diffrn_measured_fraction_theta_full 0.997
_diffrn_measured_fraction_theta_max 0.997
_diffrn_measurement_device_type 'SuperNova, Dual, Cu at zero, Atlas'
_diffrn_measurement_method '\w scans'
_diffrn_radiation_monochromator mirror
_diffrn_radiation_source 'SuperNova (Mo) X-ray Source'
_diffrn_radiation_type MoK\a
_diffrn_radiation_wavelength 0.71073
_diffrn_reflns_av_R_equivalents 0.0399
_diffrn_reflns_av_sigmaI/netI 0.0675
_diffrn_reflns_limit_h_max 12
_diffrn_reflns_limit_h_min -10
_diffrn_reflns_limit_k_max 12
_diffrn_reflns_limit_k_min -13
_diffrn_reflns_limit_l_max 14
_diffrn_reflns_limit_l_min -14
_diffrn_reflns_number 7650
_diffrn_reflns_theta_full 25.00
_diffrn_reflns_theta_max 25.00
_diffrn_reflns_theta_min 3.34
_exptl_absorpt_coefficient_mu 2.636
_exptl_absorpt_correction_T_max 1.00000
_exptl_absorpt_correction_T_min 0.75701
_exptl_absorpt_correction_type multi-scan
_exptl_absorpt_process_details 'Empirical absorption correction (CrysAlis RED, Oxford Diffraction)'
_exptl_crystal_colour colorless
_exptl_crystal_density_diffrn 1.549
_exptl_crystal_density_method 'not measured'
_exptl_crystal_description polyhedral
_exptl_crystal_F_000 545
_exptl_crystal_size_max 0.13
_exptl_crystal_size_mid 0.11
_exptl_crystal_size_min 0.09
_refine_diff_density_max 2.675
_refine_diff_density_min -1.735
_refine_diff_density_rms 0.190
_refine_ls_extinction_method none
_refine_ls_goodness_of_fit_ref 1.112
_refine_ls_hydrogen_treatment constr
_refine_ls_matrix_type full
_refine_ls_number_parameters 298
_refine_ls_number_reflns 4254
_refine_ls_number_restraints 124
_refine_ls_restrained_S_all 1.110
_refine_ls_R_factor_all 0.0729
_refine_ls_R_factor_gt 0.0618
_refine_ls_shift/su_max 0.000
_refine_ls_shift/su_mean 0.000
_refine_ls_structure_factor_coef Fsqd
_refine_ls_weighting_details 'calc w=1/[\s^2^(Fo^2^)+(0.1120P)^2^+0.0000P] where P=(Fo^2^+2Fc^2^)/3'
_refine_ls_weighting_scheme calc
_refine_ls_wR_factor_gt 0.1701
_refine_ls_wR_factor_ref 0.1797
_reflns_number_gt 3560
_reflns_number_total 4254
_reflns_threshold_expression >2sigma(I)
_cod_data_source_file c3ta14489e2.cif
_cod_data_source_block EuN-BDC-Im-atzH
_cod_depositor_comments
;
The following automatic conversions were performed:

data item '_symmetry_cell_setting' value 'Triclinic' was changed to
'triclinic' in accordance with the
/home/saulius/struct/COD-crude-data/automatic-downloads/DataCite-retrospective/RSC/depositions/lib/dictionaries/cif_core.dic
dictionary named 'cif_core.dic' version 2.4.2 last updated on
2011-04-26.

Automatic conversion script
Id: cif_fix_values 6909 2019-04-08 15:41:33Z antanas 
;
_cod_database_code 7235363

loop_
_symmetry_equiv_pos_as_xyz
'x, y, z'
'-x, -y, -z'

loop_
_atom_site_label
_atom_site_type_symbol
_atom_site_fract_x
_atom_site_fract_y
_atom_site_fract_z
_atom_site_U_iso_or_equiv
_atom_site_adp_type
_atom_site_occupancy
_atom_site_symmetry_multiplicity
_atom_site_calc_flag
_atom_site_refinement_flags
Eu01 Eu 0.61110(4) 0.52838(4) 0.18320(4) 0.0366(2) Uani 1 1 d .
O1 O 0.8525(9) 0.7074(8) 0.2765(8) 0.077(2) Uani 1 1 d .
O2 O 0.6916(9) 0.6957(7) 0.3581(7) 0.069(2) Uani 1 1 d .
O3 O 0.6599(7) 0.5242(6) 0.0052(6) 0.0504(16) Uani 1 1 d .
O4 O 0.3771(8) 0.5254(8) 0.1863(6) 0.0602(19) Uani 1 1 d .
O5 O 0.5843(9) 0.7173(6) 0.1007(7) 0.0602(19) Uani 1 1 d .
O6 O 0.4977(9) 0.3075(6) 0.0981(6) 0.061(2) Uani 1 1 d .
C1 C 0.8149(13) 0.7561(10) 0.3502(11) 0.062(3) Uani 1 1 d .
C2 C 0.9129(14) 0.8816(10) 0.4251(10) 0.065(3) Uani 1 1 d .
C3 C 0.8548(15) 0.9457(12) 0.4811(15) 0.092(5) Uani 1 1 d .
H3 H 0.7556 0.9103 0.4691 0.111 Uiso 1 1 calc R
C4 C 1.0565(16) 0.9357(14) 0.4437(15) 0.095(5) Uani 1 1 d D
C5 C 0.2938(11) 0.5039(10) 0.0727(10) 0.051(2) Uani 1 1 d .
C6 C 0.1447(11) 0.5013(9) 0.0377(9) 0.048(2) Uani 1 1 d .
C7 C 0.1077(12) 0.5790(12) 0.1029(10) 0.063(3) Uani 1 1 d D
C8 C 0.0356(12) 0.4247(12) -0.0646(11) 0.065(3) Uani 1 1 d .
H8 H 0.0584 0.3732 -0.1101 0.078 Uiso 1 1 calc R
C9 C 0.5374(12) 0.7535(8) 0.0002(9) 0.049(2) Uani 1 1 d .
C10 C 0.5193(12) 0.8813(8) 0.0008(9) 0.051(2) Uani 1 1 d .
C11 C 0.5002(15) 0.9418(10) -0.1013(10) 0.065(3) Uani 1 1 d .
H11 H 0.5017 0.9035 -0.1699 0.079 Uiso 1 1 calc R
C12 C 0.5215(15) 0.9408(9) 0.1048(10) 0.062(3) Uani 1 1 d D
C13 C 0.473(2) 0.4055(19) 0.4059(17) 0.127(3) Uani 1 1 d DU
H13 H 0.4172 0.4574 0.3835 0.153 Uiso 1 1 calc R
C14 C 0.462(2) 0.3275(18) 0.4912(17) 0.130(3) Uani 1 1 d DU
H14 H 0.3983 0.3115 0.5327 0.156 Uiso 1 1 calc R
C15 C 0.630(2) 0.3238(19) 0.4198(17) 0.129(3) Uani 1 1 d DU
H15 H 0.7044 0.3025 0.4102 0.155 Uiso 1 1 calc R
C16 C 0.831(2) 0.345(2) 0.215(2) 0.203(5) Uani 1 1 d DU
H16 H 0.7601 0.2966 0.1418 0.244 Uiso 1 1 calc R
C17 C 1.021(2) 0.409(3) 0.357(2) 0.207(5) Uani 1 1 d DU
N1 N 1.123(5) 0.861(4) 0.400(4) 0.174(15) Uani 0.50 1 d PDU
N2 N 0.224(2) 0.6757(19) 0.1997(17) 0.093(7) Uani 0.50 1 d PDU
N3 N 0.526(4) 0.891(3) 0.2177(18) 0.128(10) Uani 0.50 1 d PDU
N4 N 0.5697(15) 0.4041(12) 0.3549(12) 0.102(3) Uani 1 1 d DU
N5 N 0.5668(19) 0.2786(17) 0.5005(16) 0.135(3) Uani 1 1 d DU
N6 N 0.802(2) 0.4402(15) 0.2588(14) 0.147(4) Uani 1 1 d DU
N7 N 0.942(2) 0.4869(19) 0.340(2) 0.205(5) Uani 1 1 d DU
N8 N 0.951(2) 0.3122(19) 0.264(2) 0.205(5) Uani 1 1 d DU
N9 N 1.174(2) 0.424(2) 0.415(2) 0.211(5) Uani 1 1 d DU

loop_
_atom_site_aniso_label
_atom_site_aniso_U_11
_atom_site_aniso_U_22
_atom_site_aniso_U_33
_atom_site_aniso_U_23
_atom_site_aniso_U_13
_atom_site_aniso_U_12
Eu01 0.0304(3) 0.0334(3) 0.0399(3) -0.00365(19) 0.0046(2) 0.01324(19)
O1 0.055(5) 0.072(5) 0.080(6) -0.037(4) 0.012(4) 0.010(4)
O2 0.068(5) 0.056(4) 0.058(5) -0.013(3) 0.017(4) -0.002(4)
O3 0.035(4) 0.057(4) 0.064(4) 0.008(3) 0.021(3) 0.020(3)
O4 0.046(4) 0.090(5) 0.048(4) 0.008(4) 0.014(4) 0.034(4)
O5 0.075(5) 0.040(4) 0.058(5) 0.007(3) 0.012(4) 0.026(3)
O6 0.088(6) 0.031(3) 0.049(4) -0.008(3) 0.012(4) 0.020(3)
C1 0.049(7) 0.048(6) 0.060(7) 0.004(5) 0.004(5) 0.000(5)
C2 0.070(8) 0.043(6) 0.059(7) -0.016(5) 0.009(6) 0.009(5)
C3 0.051(8) 0.065(8) 0.130(13) -0.035(8) 0.026(8) -0.008(6)
C4 0.063(9) 0.075(8) 0.126(13) -0.052(8) 0.032(8) 0.002(7)
C5 0.037(5) 0.057(6) 0.063(7) -0.004(5) 0.022(5) 0.018(4)
C6 0.036(5) 0.060(6) 0.047(6) -0.008(4) 0.010(4) 0.022(4)
C7 0.040(6) 0.087(8) 0.053(6) -0.020(5) 0.004(5) 0.029(5)
C8 0.051(7) 0.076(7) 0.076(8) -0.016(6) 0.032(6) 0.027(6)
C9 0.057(6) 0.028(4) 0.049(6) 0.003(4) 0.007(5) 0.012(4)
C10 0.067(7) 0.032(5) 0.051(6) -0.006(4) 0.016(5) 0.020(4)
C11 0.098(10) 0.043(6) 0.044(6) -0.004(4) 0.012(6) 0.028(6)
C12 0.094(9) 0.039(5) 0.052(6) 0.009(5) 0.017(6) 0.032(5)
C13 0.128(4) 0.129(4) 0.127(4) 0.018(2) 0.050(2) 0.046(2)
C14 0.132(4) 0.130(4) 0.128(4) 0.0190(19) 0.050(2) 0.045(2)
C15 0.130(4) 0.129(4) 0.130(4) 0.021(2) 0.047(2) 0.049(2)
C16 0.205(5) 0.203(5) 0.205(5) 0.0261(19) 0.079(2) 0.076(2)
C17 0.207(5) 0.207(5) 0.208(5) 0.0286(19) 0.077(2) 0.076(2)
N1 0.174(15) 0.174(15) 0.174(15) 0.023(3) 0.065(6) 0.064(6)
N2 0.093(7) 0.094(7) 0.093(7) 0.011(2) 0.035(3) 0.034(3)
N3 0.128(10) 0.128(10) 0.128(10) 0.018(2) 0.048(4) 0.047(4)
N4 0.110(9) 0.082(7) 0.089(8) -0.022(4) 0.021(6) 0.022(6)
N5 0.136(4) 0.135(4) 0.134(4) 0.024(2) 0.051(2) 0.049(2)
N6 0.222(7) 0.107(8) 0.112(8) 0.085(4) 0.072(6) 0.050(5)
N7 0.204(5) 0.205(5) 0.204(5) 0.0268(19) 0.075(3) 0.073(3)
N8 0.205(5) 0.205(5) 0.206(5) 0.0303(19) 0.077(2) 0.076(2)
N9 0.208(5) 0.212(5) 0.212(5) 0.028(2) 0.076(2) 0.078(3)

loop_
_atom_type_symbol
_atom_type_description
_atom_type_scat_dispersion_real
_atom_type_scat_dispersion_imag
_atom_type_scat_source
C C 0.0033 0.0016 'International Tables Vol C Tables 4.2.6.8 and 6.1.1.4'
H H 0.0000 0.0000 'International Tables Vol C Tables 4.2.6.8 and 6.1.1.4'
N N 0.0061 0.0033 'International Tables Vol C Tables 4.2.6.8 and 6.1.1.4'
O O 0.0106 0.0060 'International Tables Vol C Tables 4.2.6.8 and 6.1.1.4'
Eu Eu -0.1578 3.6682 'International Tables Vol C Tables 4.2.6.8 and 6.1.1.4'

loop_
_geom_angle_atom_site_label_1
_geom_angle_atom_site_label_2
_geom_angle_atom_site_label_3
_geom_angle
_geom_angle_site_symmetry_1
_geom_angle_site_symmetry_3
O3 Eu01 N6 83.2(4) . .
O3 Eu01 O6 75.9(2) . .
N6 Eu01 O6 74.6(5) . .
O3 Eu01 O5 75.0(2) . .
N6 Eu01 O5 137.7(4) . .
O6 Eu01 O5 131.5(2) . .
O3 Eu01 O4 123.6(2) . .
N6 Eu01 O4 145.2(4) . .
O6 Eu01 O4 89.8(3) . .
O5 Eu01 O4 75.4(3) . .
O3 Eu01 O1 88.0(3) . .
N6 Eu01 O1 71.0(4) . .
O6 Eu01 O1 143.5(3) . .
O5 Eu01 O1 72.4(3) . .
O4 Eu01 O1 125.9(3) . .
O3 Eu01 O2 134.7(2) . .
N6 Eu01 O2 99.6(5) . .
O6 Eu01 O2 148.7(3) . .
O5 Eu01 O2 73.2(3) . .
O4 Eu01 O2 77.6(3) . .
O1 Eu01 O2 52.0(3) . .
O3 Eu01 N4 145.6(3) . .
N6 Eu01 N4 72.5(5) . .
O6 Eu01 N4 74.4(3) . .
O5 Eu01 N4 138.9(4) . .
O4 Eu01 N4 73.3(4) . .
O1 Eu01 N4 106.0(4) . .
O2 Eu01 N4 74.6(3) . .
O3 Eu01 O3 74.9(2) . 2_665
N6 Eu01 O3 140.0(5) . 2_665
O6 Eu01 O3 67.8(2) . 2_665
O5 Eu01 O3 67.7(2) . 2_665
O4 Eu01 O3 49.6(2) . 2_665
O1 Eu01 O3 139.4(3) . 2_665
O2 Eu01 O3 119.7(3) . 2_665
N4 Eu01 O3 108.7(3) . 2_665
O3 Eu01 C1 111.1(3) . .
N6 Eu01 C1 86.4(5) . .
O6 Eu01 C1 159.1(3) . .
O5 Eu01 C1 69.0(3) . .
O4 Eu01 C1 101.3(3) . .
O1 Eu01 C1 26.1(3) . .
O2 Eu01 C1 26.1(3) . .
N4 Eu01 C1 91.8(4) . .
O3 Eu01 C1 132.6(3) 2_665 .
O3 Eu01 C5 99.1(3) . .
N6 Eu01 C5 152.7(4) . .
O6 Eu01 C5 79.5(3) . .
O5 Eu01 C5 67.9(3) . .
O4 Eu01 C5 24.8(3) . .
O1 Eu01 C5 136.1(3) . .
O2 Eu01 C5 97.9(3) . .
N4 Eu01 C5 92.3(4) . .
O3 Eu01 C5 24.9(2) 2_665 .
C1 Eu01 C5 117.3(3) . .
O3 Eu01 Eu01 41.15(16) . 2_665
N6 Eu01 Eu01 117.0(4) . 2_665
O6 Eu01 Eu01 66.53(17) . 2_665
O5 Eu01 Eu01 65.93(18) . 2_665
O4 Eu01 Eu01 82.95(17) . 2_665
O1 Eu01 Eu01 119.8(2) . 2_665
O2 Eu01 Eu01 138.0(2) . 2_665
N4 Eu01 Eu01 134.0(3) . 2_665
O3 Eu01 Eu01 33.80(14) 2_665 2_665
C1 Eu01 Eu01 131.9(2) . 2_665
C5 Eu01 Eu01 58.2(2) . 2_665
C1 O1 Eu01 94.6(7) . .
C1 O2 Eu01 93.9(7) . .
C5 O3 Eu01 160.6(7) 2_665 .
C5 O3 Eu01 87.4(6) 2_665 2_665
Eu01 O3 Eu01 105.1(2) . 2_665
C5 O4 Eu01 103.1(6) . .
C9 O5 Eu01 139.6(7) . .
C9 O6 Eu01 136.0(6) 2_665 .
O1 C1 O2 119.0(10) . .
O1 C1 C2 120.4(11) . .
O2 C1 C2 120.6(13) . .
O1 C1 Eu01 59.3(5) . .
O2 C1 Eu01 60.0(6) . .
C2 C1 Eu01 173.4(8) . .
C4 C2 C3 118.0(11) . .
C4 C2 C1 123.6(13) . .
C3 C2 C1 118.4(12) . .
C2 C3 C4 121.2(13) . 2_776
C2 C3 H3 119.4 . .
C4 C3 H3 119.4 2_776 .
C2 C4 C3 120.8(13) . 2_776
C2 C4 N1 118(2) . .
C3 C4 N1 120(2) 2_776 .
O3 C5 O4 119.4(9) 2_665 .
O3 C5 C6 121.1(9) 2_665 .
O4 C5 C6 119.3(9) . .
O3 C5 Eu01 67.6(5) 2_665 .
O4 C5 Eu01 52.2(5) . .
C6 C5 Eu01 171.1(7) . .
C8 C6 C7 117.5(9) . .
C8 C6 C5 120.4(9) . .
C7 C6 C5 122.1(9) . .
C8 C7 C6 120.1(9) 2_565 .
C8 C7 N2 120.4(14) 2_565 .
C6 C7 N2 118.9(14) . .
C6 C8 C7 122.4(10) . 2_565
C6 C8 H8 118.8 . .
C7 C8 H8 118.8 2_565 .
O5 C9 O6 125.5(9) . 2_665
O5 C9 C10 116.8(9) . .
O6 C9 C10 117.7(8) 2_665 .
C11 C10 C12 118.9(9) . .
C11 C10 C9 120.6(9) . .
C12 C10 C9 120.5(9) . .
C10 C11 C12 122.0(10) . 2_675
C10 C11 H11 119.0 . .
C12 C11 H11 119.0 2_675 .
C10 C12 C11 119.1(9) . 2_675
C10 C12 N3 128.7(16) . .
C11 C12 N3 111.8(17) 2_675 .
C14 C13 N4 116.5(17) . .
C14 C13 H13 121.8 . .
N4 C13 H13 121.8 . .
C13 C14 N5 101.8(16) . .
C13 C14 H14 129.1 . .
N5 C14 H14 129.1 . .
N4 C15 N5 111.2(15) . .
N4 C15 H15 124.4 . .
N5 C15 H15 124.4 . .
N6 C16 N8 127.4(16) . .
N6 C16 N7 45.1(9) . .
N8 C16 N7 83.0(9) . .
N6 C16 C17 85.0(12) . .
N8 C16 C17 42.5(6) . .
N7 C16 C17 40.7(4) . .
N6 C16 H16 116.3 . .
N8 C16 H16 116.3 . .
N7 C16 H16 159.2 . .
C17 C16 H16 158.6 . .
N8 C17 N7 108.2(12) . .
N8 C17 N9 110.2(13) . .
N7 C17 N9 136(2) . .
N8 C17 C16 42.6(6) . .
N7 C17 C16 65.9(11) . .
N9 C17 C16 150.5(15) . .
C13 N4 C15 100.7(15) . .
C13 N4 Eu01 125.6(11) . .
C15 N4 Eu01 133.7(11) . .
C14 N5 C15 109.6(16) . .
N7 N6 C16 89.7(17) . .
N7 N6 Eu01 133.8(13) . .
C16 N6 Eu01 133.9(13) . .
N6 N7 C17 117.4(16) . .
N6 N7 C16 45.3(9) . .
C17 N7 C16 73.4(9) . .
C17 N8 C16 94.9(11) . .

loop_
_geom_bond_atom_site_label_1
_geom_bond_atom_site_label_2
_geom_bond_distance
_geom_bond_site_symmetry_2
Eu01 O3 2.355(7) .
Eu01 N6 2.410(17) .
Eu01 O6 2.383(6) .
Eu01 O5 2.388(6) .
Eu01 O4 2.440(7) .
Eu01 O1 2.484(8) .
Eu01 O2 2.498(7) .
Eu01 N4 2.555(14) .
Eu01 O3 2.786(7) 2_665
Eu01 C1 2.878(11) .
Eu01 C5 3.009(10) .
Eu01 Eu01 4.0881(9) 2_665
O1 C1 1.268(15) .
O2 C1 1.269(14) .
O3 C5 1.270(12) 2_665
O3 Eu01 2.786(7) 2_665
O4 C5 1.294(12) .
O5 C9 1.249(11) .
O6 C9 1.224(12) 2_665
C1 C2 1.479(15) .
C2 C4 1.344(18) .
C2 C3 1.380(19) .
C3 C4 1.412(17) 2_776
C3 H3 0.9300 .
C4 C3 1.412(17) 2_776
C4 N1 1.449(5) .
C5 O3 1.270(12) 2_665
C5 C6 1.449(14) .
C6 C8 1.368(15) .
C6 C7 1.395(14) .
C7 C8 1.384(16) 2_565
C7 N2 1.445(5) .
C8 C7 1.384(16) 2_565
C8 H8 0.9300 .
C9 O6 1.224(12) 2_665
C9 C10 1.502(13) .
C10 C11 1.378(14) .
C10 C12 1.395(15) .
C11 C12 1.402(15) 2_675
C11 H11 0.9300 .
C12 C11 1.402(15) 2_675
C12 N3 1.449(5) .
C13 C14 1.350(5) .
C13 N4 1.352(5) .
C13 H13 0.9300 .
C14 N5 1.352(5) .
C14 H14 0.9300 .
C15 N4 1.355(5) .
C15 N5 1.353(5) .
C15 H15 0.9300 .
C16 N6 1.350(5) .
C16 N8 1.355(5) .
C16 N7 1.90(3) .
C16 C17 1.995(17) .
C16 H16 0.9300 .
C17 N8 1.353(5) .
C17 N7 1.358(5) .
C17 N9 1.451(5) .
N6 N7 1.345(5) .

loop_
_platon_squeeze_void_nr
_platon_squeeze_void_average_x
_platon_squeeze_void_average_y
_platon_squeeze_void_average_z
_platon_squeeze_void_volume
_platon_squeeze_void_count_electrons
_platon_squeeze_void_content
1 -0.012 0.000 -0.011 294 45 ' '
